data_9001082
loop_
_publ_author_name
'Lager, G. A.'
'Armbruster, T.'
'Faber, J.'

_publ_section_title
;
 Neutron and X-ray diffraction study of hydrogarnet Ca3Al2(O4H4)3
 Sample: T = 100 K
;
_journal_name_full 'American Mineralogist'
_journal_page_first 756
_journal_page_last 765
_journal_volume 72
_journal_year 1987
_chemical_formula_sum 'Al2 Ca3 D12 O12'
_chemical_name_mineral 'Hydrogarnet (deuterated)'
_space_group_IT_number 230
_symmetry_space_group_name_Hall '-I 4bd 2c 3'
_symmetry_space_group_name_H-M 'I a -3 d'
_cell_angle_alpha 90
_cell_angle_beta 90
_cell_angle_gamma 90
_cell_length_a 12.5389
_cell_length_b 12.5389
_cell_length_c 12.5389
_cell_formula_units_Z 8
_cell_volume 1971.416
_diffrn_ambient_temperature 100
_exptl_crystal_density_diffrn 2.630
_cod_original_cell_volume 1971.417
_cod_original_formula_sum 'Ca3 Al2 O12 D12'
_cod_database_code 9001082

loop_
_symmetry_equiv_pos_as_xyz
x,y,z
1/2+x,1/2+y,1/2+z
z,1/2-x,1/2+y
1/2+z,-x,+y
-y,1/2+z,1/2-x
1/2-y,+z,-x
x,1/2-y,1/2+z
1/2+x,-y,+z
-z,1/2+x,1/2-y
1/2-z,+x,-y
y,1/2-z,1/2+x
1/2+y,-z,+x
-x,1/2+y,1/2-z
1/2-x,+y,-z
3/4+x,1/4-z,3/4-y
1/4+x,3/4-z,1/4-y
3/4-z,1/4+y,3/4+x
1/4-z,3/4+y,1/4+x
3/4+y,1/4-x,3/4-z
1/4+y,3/4-x,1/4-z
3/4-x,1/4+z,3/4+y
1/4-x,3/4+z,1/4+y
3/4+z,1/4-y,3/4-x
1/4+z,3/4-y,1/4-x
3/4-y,1/4+x,3/4+z
1/4-y,3/4+x,1/4+z
1/4+x,1/4+z,1/4+y
3/4+x,3/4+z,3/4+y
1/4-z,1/4-y,1/4-x
3/4-z,3/4-y,3/4-x
1/4+y,1/4+x,1/4+z
3/4+y,3/4+x,3/4+z
1/4-x,1/4-z,1/4-y
3/4-x,3/4-z,3/4-y
1/4+z,1/4+y,1/4+x
3/4+z,3/4+y,3/4+x
1/4-y,1/4-x,1/4-z
3/4-y,3/4-x,3/4-z
1/2+z,x,1/2-y
+z,1/2+x,-y
1/2-y,-z,1/2+x
-y,1/2-z,+x
1/2+x,y,1/2-z
+x,1/2+y,-z
1/2-z,-x,1/2+y
-z,1/2-x,+y
1/2+y,z,1/2-x
+y,1/2+z,-x
1/2-x,-y,1/2+z
-x,1/2-y,+z
1/2-z,1/2+x,y
-z,+x,1/2+y
1/2+y,1/2-z,-x
+y,-z,1/2-x
1/2-x,1/2+y,z
-x,+y,1/2+z
1/2+z,1/2-x,-y
+z,-x,1/2-y
1/2-y,1/2+z,x
-y,+z,1/2+x
1/2+x,1/2-y,-z
+x,-y,1/2-z
3/4-x,3/4+z,1/4-y
1/4-x,1/4+z,3/4-y
3/4+z,3/4-y,1/4+x
1/4+z,1/4-y,3/4+x
3/4-y,3/4+x,1/4-z
1/4-y,1/4+x,3/4-z
3/4+x,3/4-z,1/4+y
1/4+x,1/4-z,3/4+y
3/4-z,3/4+y,1/4-x
1/4-z,1/4+y,3/4-x
3/4+y,3/4-x,1/4+z
1/4+y,1/4-x,3/4+z
1/4-x,3/4-z,3/4+y
3/4-x,1/4-z,1/4+y
1/4+z,3/4+y,3/4-x
3/4+z,1/4+y,1/4-x
1/4-y,3/4-x,3/4+z
3/4-y,1/4-x,1/4+z
1/4+x,3/4+z,3/4-y
3/4+x,1/4+z,1/4-y
1/4-z,3/4-y,3/4+x
3/4-z,1/4-y,1/4+x
1/4+y,3/4+x,3/4-z
3/4+y,1/4+x,1/4-z
-z,-x,-y
1/2-z,1/2-x,1/2-y
y,z,x
1/2+y,1/2+z,1/2+x
-x,-y,-z
1/2-x,1/2-y,1/2-z
z,x,y
1/2+z,1/2+x,1/2+y
-y,-z,-x
1/2-y,1/2-z,1/2-x

loop_
_atom_site_aniso_label
_atom_site_aniso_U_11
_atom_site_aniso_U_22
_atom_site_aniso_U_33
_atom_site_aniso_U_12
_atom_site_aniso_U_13
_atom_site_aniso_U_23
Ca 0.01067 0.00701 0.00701 0.00000 0.00000 -0.00008
Al 0.00398 0.00398 0.00398 -0.00104 -0.00104 -0.00104
O 0.00653 0.00964 0.00669 -0.00080 -0.00183 -0.00191
D 0.01681 0.03959 0.06531 -0.01561 -0.01394 0.02087

loop_
_atom_site_label
_atom_site_fract_x
_atom_site_fract_y
_atom_site_fract_z
Ca 0.12500 0.00000 0.25000
Al 0.00000 0.00000 0.00000
O 0.02840 0.05250 0.64010
D 0.15210 0.08990 0.79950

_database_code_amcsd 0001104
